data_7709317
loop_
_publ_author_name
'Laskova, Julia'
'Ananiev, Ivan'
'Kosenko, Irina'
'Serdyukov, Alexander'
'Stogniy, Marina'
'Sivaev, Igor'
'Grin, Mikhail'
'Semioshkin, Andrey'
'Bregadze, Vladimir I.'

_publ_section_title
;
 Nucleophilic addition reactions to nitrilium derivatives
 [B<sub>12</sub>H<sub>11</sub>NCCH<sub>3</sub>]<sup>-</sup> and
 [B<sub>12</sub>H<sub>11</sub>NCCH<sub>2</sub>CH<sub>3</sub>]<sup>-</sup>.
 Synthesis and structures of <i>closo</i>-dodecaborate-based iminols,
 amides and amidines.
;
_journal_issue 8
_journal_name_full 'Dalton transactions (Cambridge, England : 2003)'
_journal_page_first 3051
_journal_page_last 3059
_journal_paper_doi 10.1039/d1dt04174f
_journal_volume 51
_journal_year 2022
_chemical_formula_moiety 'C22 H18 B4 Br2 F6 N8 O'
_chemical_formula_sum 'C22 H18 B4 Br2 F6 N8 O'
_chemical_formula_weight 727.50
_space_group_crystal_system triclinic
_space_group_IT_number 2
_space_group_name_Hall '-P 1'
_space_group_name_H-M_alt 'P -1'
_atom_sites_solution_hydrogens geom
_audit_creation_date 2021-01-29
_audit_creation_method
;
Olex2 1.3
(compiled 2020.11.12 svn.r5f609507 for OlexSys, GUI svn.r6226)
;
_audit_update_record
;
2021-06-21 deposited with the CCDC.	2022-01-17 downloaded from the CCDC.
;
_cell_angle_alpha 107.288(2)
_cell_angle_beta 98.865(3)
_cell_angle_gamma 96.501(3)
_cell_formula_units_Z 2
_cell_length_a 9.2437(8)
_cell_length_b 12.7062(10)
_cell_length_c 13.7867(10)
_cell_measurement_reflns_used 6615
_cell_measurement_temperature 296.15
_cell_measurement_theta_max 27.448
_cell_measurement_theta_min 2.489
_cell_volume 1505.8(2)
_computing_cell_refinement 'SAINT V8.40A (Bruker, 2019)'
_computing_data_reduction 'SAINT V8.40A (Bruker, 2019)'
_computing_molecular_graphics 'Olex2 1.3 (Dolomanov et al., 2009)'
_computing_publication_material 'Olex2 1.3 (Dolomanov et al., 2009)'
_computing_structure_refinement 'SHELXL 2018/3 (Sheldrick, 2015)'
_computing_structure_solution 'SHELXT 2014/5 (Sheldrick, 2014)'
_diffrn_ambient_temperature 296.15
_diffrn_measured_fraction_theta_full 0.984
_diffrn_measured_fraction_theta_max 0.984
_diffrn_measurement_device_type 'Bruker D8 VENTURE'
_diffrn_measurement_method '\f and \w scans'
_diffrn_radiation_type MoK\a
_diffrn_radiation_wavelength 0.71073
_diffrn_reflns_av_R_equivalents 0.0517
_diffrn_reflns_av_unetI/netI 0.0706
_diffrn_reflns_Laue_measured_fraction_full 0.984
_diffrn_reflns_Laue_measured_fraction_max 0.984
_diffrn_reflns_limit_h_max 10
_diffrn_reflns_limit_h_min -11
_diffrn_reflns_limit_k_max 14
_diffrn_reflns_limit_k_min -16
_diffrn_reflns_limit_l_max 17
_diffrn_reflns_limit_l_min -17
_diffrn_reflns_number 13774
_diffrn_reflns_point_group_measured_fraction_full 0.984
_diffrn_reflns_point_group_measured_fraction_max 0.984
_diffrn_reflns_theta_full 25.242
_diffrn_reflns_theta_max 27.498
_diffrn_reflns_theta_min 1.915
_diffrn_source_current 40.0
_diffrn_source_power 2.0
_diffrn_source_voltage 50.0
_diffrn_standards_number 0
_exptl_absorpt_coefficient_mu 2.761
_exptl_absorpt_correction_T_max 0.7456
_exptl_absorpt_correction_T_min 0.5644
_exptl_absorpt_correction_type multi-scan
_exptl_absorpt_process_details
;
SADABS-2016/2 (Bruker,2016/2) was used for absorption correction.
wR2(int) was 0.0905 before and 0.0697 after correction.
The Ratio of minimum to maximum transmission is 0.7570.
The \l/2 correction factor is Not present.
;
_exptl_crystal_density_diffrn 1.605
_exptl_crystal_description block
_exptl_crystal_F_000 716
_exptl_crystal_size_max 0.12
_exptl_crystal_size_mid 0.1
_exptl_crystal_size_min 0.1
_refine_diff_density_max 0.715
_refine_diff_density_min -0.785
_refine_diff_density_rms 0.082
_refine_ls_extinction_method none
_refine_ls_goodness_of_fit_ref 1.040
_refine_ls_hydrogen_treatment constr
_refine_ls_matrix_type full
_refine_ls_number_parameters 392
_refine_ls_number_reflns 6792
_refine_ls_number_restraints 0
_refine_ls_restrained_S_all 1.040
_refine_ls_R_factor_all 0.0517
_refine_ls_R_factor_gt 0.0425
_refine_ls_shift/su_max 0.000
_refine_ls_shift/su_mean 0.000
_refine_ls_structure_factor_coef Fsqd
_refine_ls_weighting_details 'w=1/[\s^2^(Fo^2^)+(0.0407P)^2^+0.9211P] where P=(Fo^2^+2Fc^2^)/3'
_refine_ls_weighting_scheme calc
_refine_ls_wR_factor_gt 0.1117
_refine_ls_wR_factor_ref 0.1173
_reflns_Friedel_coverage 0.000
_reflns_number_gt 5680
_reflns_number_total 6792
_reflns_threshold_expression 'I > 2\s(I)'
_cod_data_source_file d1dt04174f2.cif
_cod_data_source_block a_sq
_cod_depositor_comments 'Adding full bibliography for 7709314--7709317.cif.'
_cod_database_code 7709317
_shelx_shelxl_version_number 2018/3
_shelx_space_group_comment
;
The symmetry employed for this shelxl refinement is uniquely defined
by the following loop, which should always be used as a source of
symmetry information in preference to the above space-group names.
They are only intended as comments.
;
_shelx_estimated_absorpt_t_max 0.770
_shelx_estimated_absorpt_t_min 0.733
_olex2_refinement_description
;
1. Fixed Uiso
 At 1.2 times of:
  All C(H) groups
 At 1.5 times of:
  All C(H,H,H) groups
2.a Aromatic/amide H refined with riding coordinates:
 C7(H7), C12(H12), C13(H13), C14(H14), C15(H15), C16(H16)
2.b Idealised Me refined as rotating group:
 C1(H1A,H1B,H1C), C5(H5A,H5B,H5C), C21(H21A,H21B,H21C), C22(H22A,H22B,H22C)
;
_olex2_submission_special_instructions 'No special instructions were received'

loop_
_space_group_symop_operation_xyz
'x, y, z'
'-x, -y, -z'

loop_
_atom_site_label
_atom_site_type_symbol
_atom_site_fract_x
_atom_site_fract_y
_atom_site_fract_z
_atom_site_U_iso_or_equiv
_atom_site_adp_type
_atom_site_occupancy
_atom_site_site_symmetry_order
_atom_site_calc_flag
_atom_site_refinement_flags_posn
_atom_site_refinement_flags_adp
_atom_site_refinement_flags_occupancy
_atom_site_disorder_assembly
_atom_site_disorder_group
Br1 Br 0.65775(4) 0.31820(3) -0.11485(2) 0.04239(10) Uani 1 1 d . . . . .
Br2 Br 0.75220(4) -0.10994(3) 0.36791(3) 0.04926(11) Uani 1 1 d . . . . .
F1 F 0.2128(2) 0.15748(13) 0.10722(12) 0.0344(4) Uani 1 1 d . . . . .
F2 F 0.25324(18) 0.12486(13) 0.30378(12) 0.0300(3) Uani 1 1 d . . . . .
F3 F 0.0833(2) 0.57611(15) 0.19965(14) 0.0416(4) Uani 1 1 d . . . . .
F4 F -0.08356(19) 0.43208(17) 0.20075(13) 0.0417(4) Uani 1 1 d . . . . .
F5 F 0.27230(17) 0.37199(13) 0.63786(11) 0.0281(3) Uani 1 1 d . . . . .
F6 F 0.48581(18) 0.49115(13) 0.66475(11) 0.0306(3) Uani 1 1 d . . . . .
O1 O 0.4278(2) 0.22313(14) 0.23963(13) 0.0229(4) Uani 1 1 d . . . . .
N1 N 0.3983(3) 0.29164(17) 0.08914(15) 0.0242(4) Uani 1 1 d . . . . .
N2 N 0.1548(2) 0.39282(19) 0.15600(16) 0.0260(5) Uani 1 1 d . . . . .
N3 N 0.2406(2) 0.34528(18) 0.22019(15) 0.0225(4) Uani 1 1 d . . . . .
N4 N 0.1482(2) 0.47995(18) 0.32742(16) 0.0218(4) Uani 1 1 d . . . . .
N5 N 0.3017(2) 0.45448(17) 0.50297(15) 0.0208(4) Uani 1 1 d . . . . .
N6 N 0.3868(2) 0.30305(17) 0.41594(15) 0.0211(4) Uani 1 1 d . . . . .
N7 N 0.4407(2) 0.31908(17) 0.52040(15) 0.0223(4) Uani 1 1 d . . . . .
N8 N 0.5127(2) 0.13680(17) 0.37034(16) 0.0239(4) Uani 1 1 d . . . . .
C1 C 0.6354(3) 0.2103(2) 0.0817(2) 0.0330(6) Uani 1 1 d . . . . .
H1A H 0.628656 0.207337 0.149646 0.049 Uiso 1 1 calc R U . . .
H1B H 0.731731 0.249062 0.083610 0.049 Uiso 1 1 calc R U . . .
H1C H 0.620866 0.135662 0.034159 0.049 Uiso 1 1 calc R U . . .
C2 C 0.5168(3) 0.2717(2) 0.04636(19) 0.0274(5) Uani 1 1 d . . . . .
C3 C 0.5084(3) 0.3151(2) -0.0373(2) 0.0301(6) Uani 1 1 d . . . . .
C4 C 0.3819(3) 0.3601(2) -0.04821(19) 0.0295(6) Uani 1 1 d . . . . .
C5 C 0.3269(4) 0.4134(3) -0.1263(2) 0.0400(7) Uani 1 1 d . . . . .
H5A H 0.409852 0.452791 -0.142630 0.060 Uiso 1 1 calc R U . . .
H5B H 0.263953 0.465054 -0.098492 0.060 Uiso 1 1 calc R U . . .
H5C H 0.271580 0.356893 -0.188012 0.060 Uiso 1 1 calc R U . . .
C6 C 0.3134(3) 0.3472(2) 0.03341(19) 0.0270(5) Uani 1 1 d . . . . .
C7 C 0.1952(3) 0.3912(2) 0.06739(19) 0.0275(5) Uani 1 1 d . . . . .
H7 H 0.138660 0.422635 0.025051 0.033 Uiso 1 1 calc R U . . .
C8 C 0.2333(3) 0.4000(2) 0.31716(18) 0.0207(5) Uani 1 1 d . . . . .
C9 C 0.3089(3) 0.3834(2) 0.41110(17) 0.0194(5) Uani 1 1 d . . . . .
C10 C 0.1400(3) 0.5534(2) 0.42328(19) 0.0229(5) Uani 1 1 d . . . . .
C11 C 0.2208(3) 0.5423(2) 0.51321(19) 0.0215(5) Uani 1 1 d . . . . .
C12 C 0.2179(3) 0.6156(2) 0.6099(2) 0.0286(5) Uani 1 1 d . . . . .
H12 H 0.272080 0.608185 0.669542 0.034 Uiso 1 1 calc R U . . .
C13 C 0.1336(3) 0.6997(2) 0.6167(2) 0.0335(6) Uani 1 1 d . . . . .
H13 H 0.131452 0.749557 0.681194 0.040 Uiso 1 1 calc R U . . .
C14 C 0.0518(3) 0.7100(2) 0.5274(2) 0.0326(6) Uani 1 1 d . . . . .
H14 H -0.005661 0.766285 0.532990 0.039 Uiso 1 1 calc R U . . .
C15 C 0.0543(3) 0.6388(2) 0.4314(2) 0.0288(6) Uani 1 1 d . . . . .
H15 H -0.000188 0.646910 0.372210 0.035 Uiso 1 1 calc R U . . .
C16 C 0.5315(3) 0.2548(2) 0.54616(19) 0.0242(5) Uani 1 1 d . . . . .
H16 H 0.570178 0.269602 0.616162 0.029 Uiso 1 1 calc R U . . .
C17 C 0.5728(3) 0.1670(2) 0.47601(19) 0.0248(5) Uani 1 1 d . . . . .
C18 C 0.6670(3) 0.0913(2) 0.4933(2) 0.0284(6) Uani 1 1 d . . . . .
C19 C 0.6582(3) 0.0157(2) 0.3965(2) 0.0317(6) Uani 1 1 d . . . . .
C20 C 0.5625(3) 0.0437(2) 0.3215(2) 0.0281(5) Uani 1 1 d . . . . .
C21 C 0.5122(4) -0.0189(2) 0.2076(2) 0.0343(6) Uani 1 1 d . . . . .
H21A H 0.410157 -0.053606 0.194188 0.051 Uiso 1 1 calc R U . . .
H21B H 0.572420 -0.075252 0.187090 0.051 Uiso 1 1 calc R U . . .
H21C H 0.521853 0.032237 0.168970 0.051 Uiso 1 1 calc R U . . .
C22 C 0.7554(4) 0.0947(3) 0.5950(2) 0.0395(7) Uani 1 1 d . . . . .
H22A H 0.740898 0.158400 0.648780 0.059 Uiso 1 1 calc R U . . .
H22B H 0.858826 0.100143 0.591642 0.059 Uiso 1 1 calc R U . . .
H22C H 0.723225 0.027616 0.609915 0.059 Uiso 1 1 calc R U . . .
B1 B 0.3912(3) 0.1920(2) 0.3234(2) 0.0222(5) Uani 1 1 d . . . . .
B2 B 0.3252(3) 0.2458(2) 0.1663(2) 0.0233(6) Uani 1 1 d . . . . .
B3 B 0.0633(3) 0.4755(3) 0.2178(2) 0.0288(6) Uani 1 1 d . . . . .
B4 B 0.3759(3) 0.4134(2) 0.5922(2) 0.0218(5) Uani 1 1 d . . . . .

loop_
_atom_site_aniso_label
_atom_site_aniso_U_11
_atom_site_aniso_U_22
_atom_site_aniso_U_33
_atom_site_aniso_U_23
_atom_site_aniso_U_13
_atom_site_aniso_U_12
Br1 0.0538(2) 0.04008(17) 0.03898(17) 0.01156(13) 0.02973(15) 0.00583(14)
Br2 0.0595(2) 0.04120(18) 0.0623(2) 0.02524(16) 0.02404(18) 0.03023(16)
F1 0.0390(9) 0.0339(8) 0.0233(7) 0.0078(6) -0.0014(7) -0.0082(7)
F2 0.0262(8) 0.0323(8) 0.0311(8) 0.0141(6) 0.0015(6) -0.0027(6)
F3 0.0508(11) 0.0503(10) 0.0459(10) 0.0338(9) 0.0253(8) 0.0264(9)
F4 0.0206(8) 0.0725(13) 0.0342(9) 0.0213(9) 0.0033(7) 0.0090(8)
F5 0.0260(8) 0.0404(9) 0.0245(7) 0.0175(6) 0.0096(6) 0.0063(7)
F6 0.0280(8) 0.0339(8) 0.0241(7) 0.0054(6) 0.0001(6) -0.0003(7)
O1 0.0267(9) 0.0251(9) 0.0185(8) 0.0082(7) 0.0058(7) 0.0056(7)
N1 0.0298(12) 0.0265(10) 0.0172(9) 0.0075(8) 0.0058(8) 0.0055(9)
N2 0.0230(11) 0.0386(12) 0.0211(10) 0.0162(9) 0.0021(8) 0.0091(9)
N3 0.0219(10) 0.0315(11) 0.0178(9) 0.0132(8) 0.0036(8) 0.0062(8)
N4 0.0196(10) 0.0289(10) 0.0214(10) 0.0128(8) 0.0068(8) 0.0056(8)
N5 0.0206(10) 0.0253(10) 0.0184(9) 0.0090(8) 0.0057(8) 0.0041(8)
N6 0.0238(10) 0.0273(10) 0.0143(9) 0.0094(8) 0.0029(8) 0.0066(8)
N7 0.0269(11) 0.0286(10) 0.0146(9) 0.0101(8) 0.0052(8) 0.0068(9)
N8 0.0272(11) 0.0249(10) 0.0221(10) 0.0102(8) 0.0061(8) 0.0057(9)
C1 0.0352(15) 0.0388(15) 0.0283(13) 0.0125(11) 0.0118(11) 0.0077(12)
C2 0.0336(14) 0.0255(12) 0.0213(11) 0.0040(10) 0.0099(10) 0.0017(11)
C3 0.0420(16) 0.0270(13) 0.0209(12) 0.0045(10) 0.0148(11) 0.0018(11)
C4 0.0423(16) 0.0291(13) 0.0174(11) 0.0082(10) 0.0079(11) 0.0032(12)
C5 0.059(2) 0.0459(17) 0.0212(13) 0.0186(12) 0.0098(13) 0.0093(15)
C6 0.0336(14) 0.0310(13) 0.0173(11) 0.0100(10) 0.0038(10) 0.0048(11)
C7 0.0281(13) 0.0370(14) 0.0185(11) 0.0137(10) 0.0002(10) 0.0028(11)
C8 0.0157(11) 0.0267(12) 0.0223(11) 0.0120(9) 0.0046(9) 0.0023(9)
C9 0.0183(11) 0.0242(11) 0.0177(10) 0.0093(9) 0.0059(9) 0.0017(9)
C10 0.0186(12) 0.0263(12) 0.0261(12) 0.0110(10) 0.0076(9) 0.0021(9)
C11 0.0188(11) 0.0224(11) 0.0261(12) 0.0103(9) 0.0084(9) 0.0025(9)
C12 0.0307(14) 0.0285(13) 0.0269(12) 0.0080(10) 0.0082(11) 0.0049(11)
C13 0.0368(16) 0.0287(13) 0.0360(14) 0.0072(11) 0.0144(12) 0.0077(12)
C14 0.0297(14) 0.0277(13) 0.0467(16) 0.0152(12) 0.0154(12) 0.0101(11)
C15 0.0219(13) 0.0319(13) 0.0368(14) 0.0159(11) 0.0068(11) 0.0065(10)
C16 0.0255(13) 0.0297(12) 0.0208(11) 0.0135(10) 0.0032(10) 0.0054(10)
C17 0.0262(13) 0.0288(12) 0.0222(12) 0.0122(10) 0.0043(10) 0.0050(10)
C18 0.0278(14) 0.0319(13) 0.0343(14) 0.0209(11) 0.0096(11) 0.0080(11)
C19 0.0331(15) 0.0289(13) 0.0432(15) 0.0201(12) 0.0157(12) 0.0118(11)
C20 0.0316(14) 0.0232(12) 0.0324(13) 0.0120(10) 0.0098(11) 0.0040(10)
C21 0.0438(17) 0.0265(13) 0.0330(14) 0.0062(11) 0.0110(12) 0.0118(12)
C22 0.0409(17) 0.0458(17) 0.0406(16) 0.0263(14) 0.0032(13) 0.0148(14)
B1 0.0254(14) 0.0225(13) 0.0197(12) 0.0076(10) 0.0050(10) 0.0051(11)
B2 0.0276(15) 0.0261(13) 0.0152(11) 0.0070(10) 0.0036(10) 0.0005(11)
B3 0.0242(15) 0.0468(18) 0.0241(14) 0.0199(13) 0.0082(11) 0.0135(13)
B4 0.0234(14) 0.0268(13) 0.0150(11) 0.0071(10) 0.0044(10) 0.0021(11)

loop_
_atom_type_symbol
_atom_type_description
_atom_type_scat_dispersion_real
_atom_type_scat_dispersion_imag
_atom_type_scat_source
C C 0.0033 0.0016 'International Tables Vol C Tables 4.2.6.8 and 6.1.1.4'
H H 0.0000 0.0000 'International Tables Vol C Tables 4.2.6.8 and 6.1.1.4'
B B 0.0013 0.0007 'International Tables Vol C Tables 4.2.6.8 and 6.1.1.4'
Br Br -0.2901 2.4595 'International Tables Vol C Tables 4.2.6.8 and 6.1.1.4'
F F 0.0171 0.0103 'International Tables Vol C Tables 4.2.6.8 and 6.1.1.4'
N N 0.0061 0.0033 'International Tables Vol C Tables 4.2.6.8 and 6.1.1.4'
O O 0.0106 0.0060 'International Tables Vol C Tables 4.2.6.8 and 6.1.1.4'

loop_
_geom_angle_atom_site_label_1
_geom_angle_atom_site_label_2
_geom_angle_atom_site_label_3
_geom_angle
_geom_angle_site_symmetry_1
_geom_angle_site_symmetry_3
_geom_angle_publ_flag
B2 O1 B1 124.0(2) . . ?
C2 N1 C6 107.7(2) . . ?
C2 N1 B2 133.4(2) . . ?
C6 N1 B2 117.3(2) . . ?
N3 N2 B3 111.75(19) . . ?
C7 N2 N3 117.4(2) . . ?
C7 N2 B3 127.0(2) . . ?
N2 N3 B2 118.23(19) . . ?
C8 N3 N2 107.0(2) . . ?
C8 N3 B2 134.8(2) . . ?
C8 N4 C10 122.7(2) . . ?
C8 N4 B3 110.0(2) . . ?
C10 N4 B3 127.2(2) . . ?
C9 N5 C11 122.8(2) . . ?
C9 N5 B4 109.9(2) . . ?
C11 N5 B4 126.8(2) . . ?
N7 N6 B1 124.09(19) . . ?
C9 N6 N7 107.49(19) . . ?
C9 N6 B1 127.19(19) . . ?
N6 N7 B4 111.72(19) . . ?
C16 N7 N6 119.5(2) . . ?
C16 N7 B4 128.7(2) . . ?
C17 N8 B1 124.2(2) . . ?
C20 N8 C17 108.1(2) . . ?
C20 N8 B1 127.0(2) . . ?
H1A C1 H1B 109.5 . . ?
H1A C1 H1C 109.5 . . ?
H1B C1 H1C 109.5 . . ?
C2 C1 H1A 109.5 . . ?
C2 C1 H1B 109.5 . . ?
C2 C1 H1C 109.5 . . ?
N1 C2 C1 124.8(2) . . ?
N1 C2 C3 108.0(2) . . ?
C3 C2 C1 127.3(3) . . ?
C2 C3 Br1 124.0(2) . . ?
C4 C3 Br1 125.6(2) . . ?
C4 C3 C2 110.3(3) . . ?
C3 C4 C5 128.8(3) . . ?
C3 C4 C6 104.6(2) . . ?
C6 C4 C5 126.6(3) . . ?
C4 C5 H5A 109.5 . . ?
C4 C5 H5B 109.5 . . ?
C4 C5 H5C 109.5 . . ?
H5A C5 H5B 109.5 . . ?
H5A C5 H5C 109.5 . . ?
H5B C5 H5C 109.5 . . ?
N1 C6 C4 109.4(2) . . ?
C7 C6 N1 121.0(2) . . ?
C7 C6 C4 129.1(2) . . ?
N2 C7 C6 125.2(2) . . ?
N2 C7 H7 117.4 . . ?
C6 C7 H7 117.4 . . ?
N3 C8 N4 114.8(2) . . ?
N3 C8 C9 127.1(2) . . ?
N4 C8 C9 118.0(2) . . ?
N5 C9 C8 118.9(2) . . ?
N6 C9 N5 114.7(2) . . ?
N6 C9 C8 126.4(2) . . ?
N4 C10 C11 119.0(2) . . ?
N4 C10 C15 121.5(2) . . ?
C11 C10 C15 119.6(2) . . ?
N5 C11 C10 118.3(2) . . ?
C12 C11 N5 121.2(2) . . ?
C12 C11 C10 120.5(2) . . ?
C11 C12 H12 120.4 . . ?
C13 C12 C11 119.3(3) . . ?
C13 C12 H12 120.4 . . ?
C12 C13 H13 119.9 . . ?
C12 C13 C14 120.2(3) . . ?
C14 C13 H13 119.9 . . ?
C13 C14 H14 119.4 . . ?
C15 C14 C13 121.2(3) . . ?
C15 C14 H14 119.4 . . ?
C10 C15 H15 120.4 . . ?
C14 C15 C10 119.2(2) . . ?
C14 C15 H15 120.4 . . ?
N7 C16 H16 117.9 . . ?
N7 C16 C17 124.1(2) . . ?
C17 C16 H16 117.9 . . ?
N8 C17 C18 109.4(2) . . ?
C16 C17 N8 120.7(2) . . ?
C16 C17 C18 129.7(2) . . ?
C17 C18 C22 126.8(3) . . ?
C19 C18 C17 104.5(2) . . ?
C19 C18 C22 128.7(3) . . ?
C18 C19 Br2 125.5(2) . . ?
C18 C19 C20 110.2(2) . . ?
C20 C19 Br2 124.3(2) . . ?
N8 C20 C19 107.7(2) . . ?
N8 C20 C21 123.5(2) . . ?
C19 C20 C21 128.7(3) . . ?
C20 C21 H21A 109.5 . . ?
C20 C21 H21B 109.5 . . ?
C20 C21 H21C 109.5 . . ?
H21A C21 H21B 109.5 . . ?
H21A C21 H21C 109.5 . . ?
H21B C21 H21C 109.5 . . ?
C18 C22 H22A 109.5 . . ?
C18 C22 H22B 109.5 . . ?
C18 C22 H22C 109.5 . . ?
H22A C22 H22B 109.5 . . ?
H22A C22 H22C 109.5 . . ?
H22B C22 H22C 109.5 . . ?
F2 B1 O1 115.5(2) . . ?
F2 B1 N6 105.8(2) . . ?
F2 B1 N8 109.5(2) . . ?
O1 B1 N6 108.7(2) . . ?
O1 B1 N8 112.2(2) . . ?
N8 B1 N6 104.31(18) . . ?
F1 B2 O1 116.0(2) . . ?
F1 B2 N1 107.01(19) . . ?
F1 B2 N3 105.2(2) . . ?
O1 B2 N1 113.2(2) . . ?
O1 B2 N3 111.4(2) . . ?
N1 B2 N3 102.94(19) . . ?
F3 B3 N2 111.1(2) . . ?
F3 B3 N4 113.4(2) . . ?
F4 B3 F3 111.5(2) . . ?
F4 B3 N2 113.2(3) . . ?
F4 B3 N4 111.8(2) . . ?
N2 B3 N4 94.78(19) . . ?
F5 B4 F6 111.1(2) . . ?
F5 B4 N5 111.4(2) . . ?
F5 B4 N7 112.1(2) . . ?
F6 B4 N5 114.4(2) . . ?
F6 B4 N7 111.7(2) . . ?
N7 B4 N5 95.25(18) . . ?

loop_
_geom_bond_atom_site_label_1
_geom_bond_atom_site_label_2
_geom_bond_distance
_geom_bond_site_symmetry_2
_geom_bond_publ_flag
Br1 C3 1.876(3) . ?
Br2 C19 1.873(3) . ?
F1 B2 1.391(3) . ?
F2 B1 1.392(3) . ?
F3 B3 1.372(4) . ?
F4 B3 1.363(4) . ?
F5 B4 1.364(3) . ?
F6 B4 1.371(3) . ?
O1 B1 1.402(3) . ?
O1 B2 1.395(3) . ?
N1 C2 1.336(4) . ?
N1 C6 1.403(3) . ?
N1 B2 1.559(3) . ?
N2 N3 1.410(3) . ?
N2 C7 1.327(3) . ?
N2 B3 1.560(4) . ?
N3 C8 1.327(3) . ?
N3 B2 1.614(4) . ?
N4 C8 1.342(3) . ?
N4 C10 1.392(3) . ?
N4 B3 1.574(3) . ?
N5 C9 1.335(3) . ?
N5 C11 1.397(3) . ?
N5 B4 1.568(3) . ?
N6 N7 1.395(3) . ?
N6 C9 1.326(3) . ?
N6 B1 1.607(3) . ?
N7 C16 1.317(3) . ?
N7 B4 1.553(3) . ?
N8 C17 1.396(3) . ?
N8 C20 1.345(3) . ?
N8 B1 1.548(3) . ?
C1 H1A 0.9600 . ?
C1 H1B 0.9600 . ?
C1 H1C 0.9600 . ?
C1 C2 1.518(4) . ?
C2 C3 1.414(4) . ?
C3 C4 1.365(4) . ?
C4 C5 1.490(4) . ?
C4 C6 1.414(4) . ?
C5 H5A 0.9600 . ?
C5 H5B 0.9600 . ?
C5 H5C 0.9600 . ?
C6 C7 1.366(4) . ?
C7 H7 0.9300 . ?
C8 C9 1.458(3) . ?
C10 C11 1.399(3) . ?
C10 C15 1.402(4) . ?
C11 C12 1.387(4) . ?
C12 H12 0.9300 . ?
C12 C13 1.382(4) . ?
C13 H13 0.9300 . ?
C13 C14 1.392(4) . ?
C14 H14 0.9300 . ?
C14 C15 1.369(4) . ?
C15 H15 0.9300 . ?
C16 H16 0.9300 . ?
C16 C17 1.376(4) . ?
C17 C18 1.416(4) . ?
C18 C19 1.377(4) . ?
C18 C22 1.496(4) . ?
C19 C20 1.410(4) . ?
C20 C21 1.503(4) . ?
C21 H21A 0.9600 . ?
C21 H21B 0.9600 . ?
C21 H21C 0.9600 . ?
C22 H22A 0.9600 . ?
C22 H22B 0.9600 . ?
C22 H22C 0.9600 . ?

loop_
_geom_torsion_atom_site_label_1
_geom_torsion_atom_site_label_2
_geom_torsion_atom_site_label_3
_geom_torsion_atom_site_label_4
_geom_torsion
_geom_torsion_site_symmetry_1
_geom_torsion_site_symmetry_2
_geom_torsion_site_symmetry_3
_geom_torsion_site_symmetry_4
_geom_torsion_publ_flag
Br1 C3 C4 C5 4.8(4) . . . . ?
Br1 C3 C4 C6 -174.04(19) . . . . ?
Br2 C19 C20 N8 178.3(2) . . . . ?
Br2 C19 C20 C21 2.0(4) . . . . ?
N1 C2 C3 Br1 174.69(18) . . . . ?
N1 C2 C3 C4 -1.4(3) . . . . ?
N1 C6 C7 N2 4.3(4) . . . . ?
N2 N3 C8 N4 1.3(3) . . . . ?
N2 N3 C8 C9 -177.5(2) . . . . ?
N2 N3 B2 F1 -65.6(3) . . . . ?
N2 N3 B2 O1 168.0(2) . . . . ?
N2 N3 B2 N1 46.4(3) . . . . ?
N3 N2 C7 C6 0.0(4) . . . . ?
N3 N2 B3 F3 129.5(2) . . . . ?
N3 N2 B3 F4 -104.0(2) . . . . ?
N3 N2 B3 N4 12.2(3) . . . . ?
N3 C8 C9 N5 172.7(2) . . . . ?
N3 C8 C9 N6 -7.2(4) . . . . ?
N4 C8 C9 N5 -6.1(3) . . . . ?
N4 C8 C9 N6 173.9(2) . . . . ?
N4 C10 C11 N5 -2.6(3) . . . . ?
N4 C10 C11 C12 178.6(2) . . . . ?
N4 C10 C15 C14 -179.0(2) . . . . ?
N5 C11 C12 C13 -178.4(2) . . . . ?
N6 N7 C16 C17 -3.4(4) . . . . ?
N6 N7 B4 F5 106.4(2) . . . . ?
N6 N7 B4 F6 -128.2(2) . . . . ?
N6 N7 B4 N5 -9.3(2) . . . . ?
N7 N6 C9 N5 -0.6(3) . . . . ?
N7 N6 C9 C8 179.4(2) . . . . ?
N7 N6 B1 F2 95.1(3) . . . . ?
N7 N6 B1 O1 -140.2(2) . . . . ?
N7 N6 B1 N8 -20.4(3) . . . . ?
N7 C16 C17 N8 -3.3(4) . . . . ?
N7 C16 C17 C18 -179.1(3) . . . . ?
N8 C17 C18 C19 -1.1(3) . . . . ?
N8 C17 C18 C22 178.7(3) . . . . ?
C1 C2 C3 Br1 -6.8(4) . . . . ?
C1 C2 C3 C4 177.1(2) . . . . ?
C2 N1 C6 C4 1.1(3) . . . . ?
C2 N1 C6 C7 -171.5(2) . . . . ?
C2 N1 B2 F1 -94.7(3) . . . . ?
C2 N1 B2 O1 34.4(4) . . . . ?
C2 N1 B2 N3 154.8(2) . . . . ?
C2 C3 C4 C5 -179.2(3) . . . . ?
C2 C3 C4 C6 2.0(3) . . . . ?
C3 C4 C6 N1 -1.9(3) . . . . ?
C3 C4 C6 C7 169.9(3) . . . . ?
C4 C6 C7 N2 -166.6(3) . . . . ?
C5 C4 C6 N1 179.3(3) . . . . ?
C5 C4 C6 C7 -8.9(5) . . . . ?
C6 N1 C2 C1 -178.4(2) . . . . ?
C6 N1 C2 C3 0.2(3) . . . . ?
C6 N1 B2 F1 69.3(3) . . . . ?
C6 N1 B2 O1 -161.7(2) . . . . ?
C6 N1 B2 N3 -41.3(3) . . . . ?
C7 N2 N3 C8 150.0(2) . . . . ?
C7 N2 N3 B2 -28.4(3) . . . . ?
C7 N2 B3 F3 -27.6(4) . . . . ?
C7 N2 B3 F4 98.9(3) . . . . ?
C7 N2 B3 N4 -144.9(2) . . . . ?
C8 N3 B2 F1 116.6(3) . . . . ?
C8 N3 B2 O1 -9.8(4) . . . . ?
C8 N3 B2 N1 -131.5(3) . . . . ?
C8 N4 C10 C11 -1.6(4) . . . . ?
C8 N4 C10 C15 177.6(2) . . . . ?
C8 N4 B3 F3 -126.7(2) . . . . ?
C8 N4 B3 F4 106.2(3) . . . . ?
C8 N4 B3 N2 -11.2(3) . . . . ?
C9 N5 C11 C10 2.3(3) . . . . ?
C9 N5 C11 C12 -178.9(2) . . . . ?
C9 N5 B4 F5 -107.4(2) . . . . ?
C9 N5 B4 F6 125.4(2) . . . . ?
C9 N5 B4 N7 8.8(2) . . . . ?
C9 N6 N7 C16 -174.9(2) . . . . ?
C9 N6 N7 B4 7.0(3) . . . . ?
C9 N6 B1 F2 -70.6(3) . . . . ?
C9 N6 B1 O1 54.0(3) . . . . ?
C9 N6 B1 N8 173.8(2) . . . . ?
C10 N4 C8 N3 -173.1(2) . . . . ?
C10 N4 C8 C9 5.9(3) . . . . ?
C10 N4 B3 F3 53.6(4) . . . . ?
C10 N4 B3 F4 -73.5(3) . . . . ?
C10 N4 B3 N2 169.1(2) . . . . ?
C10 C11 C12 C13 0.3(4) . . . . ?
C11 N5 C9 N6 -178.0(2) . . . . ?
C11 N5 C9 C8 2.1(3) . . . . ?
C11 N5 B4 F5 64.2(3) . . . . ?
C11 N5 B4 F6 -63.0(3) . . . . ?
C11 N5 B4 N7 -179.6(2) . . . . ?
C11 C10 C15 C14 0.2(4) . . . . ?
C11 C12 C13 C14 0.5(4) . . . . ?
C12 C13 C14 C15 -0.9(4) . . . . ?
C13 C14 C15 C10 0.5(4) . . . . ?
C15 C10 C11 N5 178.1(2) . . . . ?
C15 C10 C11 C12 -0.7(4) . . . . ?
C16 N7 B4 F5 -71.5(3) . . . . ?
C16 N7 B4 F6 53.9(3) . . . . ?
C16 N7 B4 N5 172.8(2) . . . . ?
C16 C17 C18 C19 175.0(3) . . . . ?
C16 C17 C18 C22 -5.1(5) . . . . ?
C17 N8 C20 C19 -1.4(3) . . . . ?
C17 N8 C20 C21 175.2(3) . . . . ?
C17 N8 B1 F2 -99.3(3) . . . . ?
C17 N8 B1 O1 131.0(2) . . . . ?
C17 N8 B1 N6 13.6(3) . . . . ?
C17 C18 C19 Br2 -177.3(2) . . . . ?
C17 C18 C19 C20 0.3(3) . . . . ?
C18 C19 C20 N8 0.7(3) . . . . ?
C18 C19 C20 C21 -175.6(3) . . . . ?
C20 N8 C17 C16 -174.9(3) . . . . ?
C20 N8 C17 C18 1.6(3) . . . . ?
C20 N8 B1 F2 70.3(3) . . . . ?
C20 N8 B1 O1 -59.4(3) . . . . ?
C20 N8 B1 N6 -176.9(2) . . . . ?
C22 C18 C19 Br2 2.9(5) . . . . ?
C22 C18 C19 C20 -179.6(3) . . . . ?
B1 O1 B2 F1 -62.3(3) . . . . ?
B1 O1 B2 N1 173.4(2) . . . . ?
B1 O1 B2 N3 57.9(3) . . . . ?
B1 N6 N7 C16 17.0(3) . . . . ?
B1 N6 N7 B4 -161.1(2) . . . . ?
B1 N6 C9 N5 167.1(2) . . . . ?
B1 N6 C9 C8 -12.9(4) . . . . ?
B1 N8 C17 C16 -3.7(4) . . . . ?
B1 N8 C17 C18 172.9(2) . . . . ?
B1 N8 C20 C19 -172.3(2) . . . . ?
B1 N8 C20 C21 4.2(4) . . . . ?
B2 O1 B1 F2 35.4(3) . . . . ?
B2 O1 B1 N6 -83.3(3) . . . . ?
B2 O1 B1 N8 161.9(2) . . . . ?
B2 N1 C2 C1 -13.3(4) . . . . ?
B2 N1 C2 C3 165.2(2) . . . . ?
B2 N1 C6 C4 -166.8(2) . . . . ?
B2 N1 C6 C7 20.7(3) . . . . ?
B2 N3 C8 N4 179.3(2) . . . . ?
B2 N3 C8 C9 0.5(4) . . . . ?
B3 N2 N3 C8 -9.5(3) . . . . ?
B3 N2 N3 B2 172.1(2) . . . . ?
B3 N2 C7 C6 156.0(3) . . . . ?
B3 N4 C8 N3 7.2(3) . . . . ?
B3 N4 C8 C9 -173.8(2) . . . . ?
B3 N4 C10 C11 178.0(2) . . . . ?
B3 N4 C10 C15 -2.7(4) . . . . ?
B4 N5 C9 N6 -6.0(3) . . . . ?
B4 N5 C9 C8 174.1(2) . . . . ?
B4 N5 C11 C10 -168.3(2) . . . . ?
B4 N5 C11 C12 10.5(4) . . . . ?
B4 N7 C16 C17 174.3(3) . . . . ?
